data_2015302
loop_
_publ_author_name
'Kirschbaum, Kristin'
'Fratini, Albert'
'Swavey, Shawn'

_publ_section_title
;The twinned crystal structure of
 \m-2,2'-bipyrimidine-1\k^2^<i>N</i>^1^,<i>N</i>^1'^:2\k^2^<i>N</i>^3^,<i>N</i>^3'^-bis{tris[4,4,4-trifluoro-1-(2-thienyl)butane-1,3-dionato-\k^2^<i>O</i>,<i>O</i>']terbium(III)}
 ethyl acetate solvate
;
_journal_coeditor_code GA1121
_journal_issue 5
_journal_name_full 'Acta Crystallographica Section C'
_journal_page_first m186
_journal_page_last m187
_journal_paper_doi 10.1107/S0108270106008389
_journal_volume 62
_journal_year 2006
_chemical_formula_iupac '[Tb2 (C24 H12 F9 O6 S3)2 (C8 H6 N4)] , C4 H8 O2'
_chemical_formula_moiety 'C56 H30 F18 N4 O12 S6 Tb2 , C4 H8 O2'
_chemical_formula_sum 'C60 H38 F18 N4 O14 S6 Tb2'
_chemical_formula_weight 1891.14
_chemical_melting_point .536E-305
_chemical_name_systematic
;\m-2,2'-bipyrimidine-1\k^2^N^1^,N1'^:2\k^2^N^3^,N^3'^-
bis{tris[4,4,4-trifluoro-1-(2-thienyl)butane-1,3-dionato-\k^2^O,O']terbium(III)}
ethyl
 acetate solvate
;
_space_group_IT_number 2
_space_group_name_Hall '-P 1'
_symmetry_cell_setting triclinic
_symmetry_space_group_name_Hall '-P 1'
_symmetry_space_group_name_H-M 'P -1'
_atom_sites_solution_hydrogens geom
_atom_sites_solution_primary direct
_atom_sites_solution_secondary difmap
_audit_creation_method SHELXL97
_cell_angle_alpha 85.820(2)
_cell_angle_beta 86.556(2)
_cell_angle_gamma 80.066(2)
_cell_formula_units_Z 2
_cell_length_a 10.0301(8)
_cell_length_b 14.1408(11)
_cell_length_c 24.9919(9)
_cell_measurement_reflns_used 4046
_cell_measurement_temperature 140(2)
_cell_measurement_theta_max 27.9
_cell_measurement_theta_min 2.3
_cell_volume 3478.2(4)
_computing_cell_refinement SMART
_computing_data_collection 'SMART (Bruker, 2000)'
_computing_data_reduction 'SAINT (Bruker, 2003)'
_computing_molecular_graphics 'DIAMOND (Brandenburg, 2004)'
_computing_publication_material SHELXL97
_computing_structure_refinement 'SHELXL97 (Sheldrick, 1997)'
_computing_structure_solution 'SHELXS97 (Sheldrick, 1997)'
_diffrn_ambient_temperature 140(2)
_diffrn_measured_fraction_theta_full 0.999
_diffrn_measured_fraction_theta_max 0.902
_diffrn_measurement_device_type 'Bruker SMART 6000 CCD area-detector'
_diffrn_measurement_method \w
_diffrn_radiation_monochromator graphite
_diffrn_radiation_source 'fine-focus sealed tube'
_diffrn_radiation_type MoK\a
_diffrn_radiation_wavelength 0.71073
_diffrn_reflns_av_R_equivalents 0.0000
_diffrn_reflns_av_sigmaI/netI 0.0165
_diffrn_reflns_limit_h_max 13
_diffrn_reflns_limit_h_min -13
_diffrn_reflns_limit_k_max 17
_diffrn_reflns_limit_k_min -17
_diffrn_reflns_limit_l_max 32
_diffrn_reflns_limit_l_min 0
_diffrn_reflns_number 23700
_diffrn_reflns_theta_full 25.00
_diffrn_reflns_theta_max 27.94
_diffrn_reflns_theta_min 0.82
_diffrn_standards_decay_% 0
_diffrn_standards_number 0
_exptl_absorpt_coefficient_mu 2.310
_exptl_absorpt_correction_T_max 0.79
_exptl_absorpt_correction_T_min 0.62
_exptl_absorpt_correction_type multi-scan
_exptl_absorpt_process_details '(TWINABS; Sheldrick, 2002; Blessing, 1995)'
_exptl_crystal_colour pale-yellow
_exptl_crystal_density_diffrn 1.806
_exptl_crystal_density_method 'not measured'
_exptl_crystal_description columnar
_exptl_crystal_F_000 1852
_exptl_crystal_size_max 0.38
_exptl_crystal_size_mid 0.12
_exptl_crystal_size_min 0.10
_refine_diff_density_max 2.013
_refine_diff_density_min -0.967
_refine_ls_extinction_method none
_refine_ls_goodness_of_fit_ref 1.177
_refine_ls_hydrogen_treatment constr
_refine_ls_matrix_type full
_refine_ls_number_parameters 944
_refine_ls_number_reflns 23700
_refine_ls_number_restraints 4
_refine_ls_restrained_S_all 1.181
_refine_ls_R_factor_all 0.0429
_refine_ls_R_factor_gt 0.0415
_refine_ls_shift/su_max 0.003
_refine_ls_shift/su_mean 0.000
_refine_ls_structure_factor_coef Fsqd
_refine_ls_weighting_details 'calc w = 1/[\s^2^(Fo^2^)+(0.0577P)^2^+15.0158P] where P=(Fo^2^+2Fc^2^)/3'
_refine_ls_weighting_scheme calc
_refine_ls_wR_factor_gt 0.1203
_refine_ls_wR_factor_ref 0.1214
_reflns_number_gt 23095
_reflns_number_total 23700
_reflns_threshold_expression I>2\s(I)
_cod_data_source_file ga1121.cif
_cod_data_source_block I
_cod_depositor_comments
;
The following automatic conversions were performed:
'_geom_bond_publ_flag' value 'Y' changed to 'y' according to
'/home/saulius/struct/CIF-dictionaries/cif_core.dic' dictionary named
'cif_core.dic' version 2.4.1 from 2010-06-29 (16
times).

'_geom_angle_publ_flag' value 'Y' changed to 'y' according to
'/home/saulius/struct/CIF-dictionaries/cif_core.dic' dictionary named
'cif_core.dic' version 2.4.1 from 2010-06-29 (8 times).

Automatic conversion script
Id: cif_fix_enum 1527 2010-12-29 10:47:43Z saulius 

The following automatic conversions were performed:

'_geom_bond_publ_flag' value 'Y' changed to 'y' according to
/home/saulius/struct/CIF-dictionaries/cif_core.dic dictionary named
'cif_core.dic' version 2.4.1 from 2010-06-29 (16
times).

'_geom_angle_publ_flag' value 'Y' changed to 'y' according
to /home/saulius/struct/CIF-dictionaries/cif_core.dic dictionary
named 'cif_core.dic' version 2.4.1 from 2010-06-29 (8 times).

Automatic conversion script
Id: cif_fix_values 1715 2011-07-08 13:25:40Z adriana 
;
_cod_database_code 2015302
_cod_database_fobs_code 2015302

loop_
_symmetry_equiv_pos_as_xyz
'x, y, z'
'-x, -y, -z'

loop_
_atom_site_type_symbol
_atom_site_label
_atom_site_fract_x
_atom_site_fract_y
_atom_site_fract_z
_atom_site_U_iso_or_equiv
_atom_site_adp_type
_atom_site_calc_flag
_atom_site_refinement_flags
_atom_site_occupancy
_atom_site_disorder_assembly
_atom_site_disorder_group
Tb Tb1 0.72239(2) 1.233100(16) 0.656112(9) 0.01852(6) Uani d . 1 . .
Tb Tb2 1.05073(2) 0.889387(16) 0.826229(9) 0.01908(6) Uani d . 1 . .
S S1 0.95900(15) 1.47143(12) 0.73977(8) 0.0419(4) Uani d . 1 . .
S S2 1.08648(13) 0.96614(10) 0.59354(7) 0.0320(3) Uani d . 1 . .
S S3A 0.3863(2) 1.52036(14) 0.58724(8) 0.0327(4) Uiso d PD 0.80 A 1
C C29A 0.5605(9) 1.6057(6) 0.5332(4) 0.031(2) Uiso d PD 0.80 A 1
H H29A 0.6436 1.6209 0.5176 0.038 Uiso calc PR 0.80 A 1
S S3B 0.5872(9) 1.6196(7) 0.5264(4) 0.038(2) Uiso d PD 0.20 A 3
C C29B 0.4144(16) 1.5470(18) 0.5871(9) 0.031(2) Uiso d PD 0.20 A 3
H H29B 0.3787 1.5176 0.6189 0.038 Uiso calc PR 0.20 A 3
S S4A 0.7046(3) 1.0476(3) 0.95515(14) 0.0270(8) Uiso d P 0.50 B 1
C C37A 0.8487(19) 1.1577(13) 1.0028(8) 0.028(3) Uiso d P 0.50 B 1
H H37A 0.9219 1.1834 1.0152 0.034 Uiso calc PR 0.50 B 1
S S4B 0.8630(6) 1.1703(4) 1.0019(3) 0.0491(15) Uiso d P 0.50 B 3
C C37B 0.7094(14) 1.0724(10) 0.9550(6) 0.028(3) Uiso d P 0.50 B 3
H H37B 0.6764 1.0369 0.9293 0.034 Uiso calc PR 0.50 B 3
S S5 1.41821(17) 0.61028(12) 0.87158(8) 0.0467(4) Uani d . 1 . .
S S6 0.78335(15) 0.80783(13) 0.67773(6) 0.0389(3) Uani d . 1 . .
O O2 0.7778(3) 1.3522(2) 0.70639(15) 0.0231(7) Uani d . 1 . .
O O1 0.5322(3) 1.2854(2) 0.71083(15) 0.0240(7) Uani d . 1 . .
O O3 0.5654(4) 1.1623(3) 0.61674(16) 0.0294(8) Uani d . 1 . .
O O4 0.8396(3) 1.0963(2) 0.61590(15) 0.0240(7) Uani d . 1 . .
O O5 0.8910(3) 1.2904(2) 0.60195(15) 0.0250(8) Uani d . 1 . .
O O6 0.6173(3) 1.3698(2) 0.60740(15) 0.0256(8) Uani d . 1 . .
O O8 0.9446(4) 0.9803(3) 0.89452(15) 0.0271(8) Uani d . 1 . .
O O7 1.2104(3) 0.9679(3) 0.86062(15) 0.0270(8) Uani d . 1 . .
O O10 1.1703(4) 0.7444(3) 0.86192(16) 0.0301(8) Uani d . 1 . .
O O9 0.8953(4) 0.8006(2) 0.87069(15) 0.0258(8) Uani d . 1 . .
O O12 0.9863(4) 0.8247(3) 0.75161(15) 0.0267(8) Uani d . 1 . .
O O11 1.2443(3) 0.8548(3) 0.76883(15) 0.0260(8) Uani d . 1 . .
O O14 0.7931(6) 0.3256(3) 0.8748(2) 0.0549(13) Uani d . 1 . .
O O13 0.8399(7) 0.1950(4) 0.8284(2) 0.0733(17) Uani d . 1 . .
N N1 0.7052(4) 1.0935(3) 0.72767(17) 0.0202(8) Uani d . 1 . .
N N4 0.9361(4) 1.1662(3) 0.70751(17) 0.0201(8) Uani d . 1 . .
N N2 0.8170(4) 0.9786(3) 0.79154(17) 0.0205(8) Uani d . 1 . .
N N3 1.0528(4) 1.0402(3) 0.76405(16) 0.0199(8) Uani d . 1 . .
C C1 0.5902(5) 1.0598(4) 0.7403(2) 0.0259(11) Uani d . 1 . .
H H1 0.5112 1.0881 0.7221 0.031 Uiso calc R 1 . .
C C2 0.5812(5) 0.9861(4) 0.7785(2) 0.0276(11) Uani d . 1 . .
H H2 0.4981 0.9635 0.7871 0.033 Uiso calc R 1 . .
C C3 0.6982(5) 0.9463(4) 0.8040(2) 0.0237(10) Uani d . 1 . .
H H3 0.6956 0.8952 0.8308 0.028 Uiso calc R 1 . .
C C4 0.8138(4) 1.0506(3) 0.75443(19) 0.0177(9) Uani d . 1 . .
C C5 0.9424(5) 1.0878(3) 0.74077(19) 0.0190(9) Uani d . 1 . .
C C6 1.1683(5) 1.0755(4) 0.7524(2) 0.0242(10) Uani d . 1 . .
H H6 1.2499 1.0431 0.7674 0.029 Uiso calc R 1 . .
C C7 1.1714(5) 1.1575(4) 0.7192(2) 0.0268(11) Uani d . 1 . .
H H7 1.2527 1.1828 0.7117 0.032 Uiso calc R 1 . .
C C8 1.0522(5) 1.2008(4) 0.6978(2) 0.0257(11) Uani d . 1 . .
H H8 1.0515 1.2578 0.6751 0.031 Uiso calc R 1 . .
C C9 0.4931(5) 1.3686(4) 0.7289(2) 0.0252(11) Uani d . 1 . .
C C10 0.5671(5) 1.4368(4) 0.7379(2) 0.0286(11) Uani d . 1 . .
H H10 0.5214 1.4960 0.7507 0.034 Uiso calc R 1 . .
C C11 0.7105(5) 1.4235(3) 0.7290(2) 0.0228(10) Uani d . 1 . .
C C12 0.7866(5) 1.4929(4) 0.7487(2) 0.0243(10) Uani d . 1 . .
C C13 0.7375(5) 1.5779(3) 0.7770(2) 0.0205(10) Uani d . 1 . .
H H13 0.6458 1.6014 0.7874 0.025 Uiso calc R 1 . .
C C14 0.8531(7) 1.6206(4) 0.7867(3) 0.0392(14) Uani d . 1 . .
H H14 0.8451 1.6794 0.8037 0.047 Uiso calc R 1 . .
C C15 0.9737(6) 1.5710(4) 0.7700(3) 0.0385(14) Uani d . 1 . .
H H15 1.0580 1.5905 0.7748 0.046 Uiso calc R 1 . .
C C16 0.3398(6) 1.3873(4) 0.7439(3) 0.0417(16) Uani d . 1 . .
C C17 0.5714(5) 1.0875(4) 0.5912(2) 0.0256(11) Uani d . 1 . .
C C18 0.6805(5) 1.0228(4) 0.5757(2) 0.0279(11) Uani d . 1 . .
H H18 0.6673 0.9708 0.5557 0.033 Uiso calc R 1 . .
C C19 0.8145(5) 1.0310(3) 0.5885(2) 0.0216(10) Uani d . 1 . .
C C20 0.9301(5) 0.9616(3) 0.5695(2) 0.0238(10) Uani d . 1 . .
C C21 0.9383(5) 0.8926(3) 0.5313(2) 0.0261(11) Uani d . 1 . .
H H21 0.8635 0.8792 0.5133 0.031 Uiso calc R 1 . .
C C22 1.0740(6) 0.8457(4) 0.5235(3) 0.0353(13) Uani d . 1 . .
H H22 1.1002 0.7967 0.4990 0.042 Uiso calc R 1 . .
C C23 1.1629(6) 0.8765(4) 0.5539(3) 0.0358(14) Uani d . 1 . .
H H23 1.2571 0.8513 0.5533 0.043 Uiso calc R 1 . .
C C24 0.4308(6) 1.0719(5) 0.5765(3) 0.0394(15) Uani d . 1 . .
C C25 0.8971(5) 1.3751(4) 0.5810(2) 0.0259(11) Uani d . 1 F .
C C26 0.7944(5) 1.4485(4) 0.5706(2) 0.0329(13) Uani d . 1 . .
H H26 0.8160 1.5072 0.5545 0.040 Uiso calc R 1 . .
C C27 0.6565(5) 1.4420(4) 0.5825(2) 0.0275(11) Uani d . 1 A .
C C28 0.5508(5) 1.5229(4) 0.5667(2) 0.0266(11) Uani d D 1 . .
C C30 0.4296(6) 1.6656(4) 0.5249(3) 0.0403(14) Uani d D 1 . .
H H30 0.4134 1.7245 0.5035 0.048 Uiso calc R 1 A 1
C C31 0.3356(7) 1.6230(5) 0.5529(3) 0.0436(15) Uani d D 1 A .
H H31 0.2424 1.6511 0.5529 0.052 Uiso calc R 1 C 1
C C32 1.0433(6) 1.3897(5) 0.5661(2) 0.0340(13) Uani d . 1 . .
C C33 1.2040(5) 1.0310(4) 0.8943(2) 0.0288(11) Uani d . 1 G .
C C34 1.0964(5) 1.0699(4) 0.9266(2) 0.0290(12) Uani d . 1 . .
H H34 1.1085 1.1164 0.9507 0.035 Uiso calc R 1 . .
C C35 0.9679(5) 1.0424(4) 0.9250(2) 0.0253(11) Uani d . 1 B .
C C36 0.8533(5) 1.0868(4) 0.9589(2) 0.0271(11) Uani d . 1 . .
C C38 0.6287(6) 1.1239(5) 0.9987(2) 0.0419(16) Uani d . 1 . .
H H38 0.5342 1.1298 1.0074 0.050 Uiso calc R 1 B 1
C C39 0.7049(7) 1.1770(5) 1.0214(3) 0.0472(16) Uani d . 1 B .
H H39 0.6700 1.2226 1.0470 0.057 Uiso calc R 1 D 1
C C40 1.3370(6) 1.0714(5) 0.8945(3) 0.0410(15) Uani d D 1 . .
C C41 0.9057(6) 0.7298(4) 0.9049(2) 0.0286(11) Uani d . 1 H .
C C42 1.0204(6) 0.6666(4) 0.9186(2) 0.0291(12) Uani d . 1 . .
H H42 1.0136 0.6162 0.9454 0.035 Uiso calc R 1 . .
C C43 1.1492(5) 0.6754(4) 0.8934(2) 0.0254(11) Uani d . 1 . .
C C44 1.2669(6) 0.6010(4) 0.9052(2) 0.0310(12) Uani d . 1 . .
C C45 1.2785(6) 0.5188(4) 0.9429(3) 0.0394(14) Uani d . 1 . .
H H45 1.2071 0.5005 0.9659 0.047 Uiso calc R 1 . .
C C46 1.4135(8) 0.4697(5) 0.9402(4) 0.058(2) Uani d . 1 . .
H H46 1.4432 0.4130 0.9620 0.070 Uiso calc R 1 . .
C C47 1.4978(7) 0.5093(5) 0.9042(3) 0.0519(18) Uani d . 1 . .
H H47 1.5909 0.4834 0.8980 0.062 Uiso calc R 1 . .
C C48 0.7729(6) 0.7166(5) 0.9340(3) 0.0405(14) Uani d . 1 . .
C C49 1.2709(5) 0.7996(4) 0.7305(2) 0.0299(12) Uani d . 1 I .
C C50 1.1832(5) 0.7595(4) 0.7028(2) 0.0321(12) Uani d . 1 . .
H H50 1.2194 0.7153 0.6766 0.039 Uiso calc R 1 . .
C C51 1.0419(5) 0.7809(4) 0.7116(2) 0.0250(10) Uani d . 1 . .
C C52 0.9511(6) 0.7552(4) 0.6738(2) 0.0320(12) Uani d . 1 . .
C C53 0.9789(7) 0.6929(5) 0.6314(3) 0.0434(16) Uani d . 1 . .
H H53 1.0651 0.6569 0.6220 0.052 Uiso calc R 1 . .
C C54 0.8563(8) 0.6927(6) 0.6047(3) 0.0512(19) Uani d . 1 . .
H H54 0.8529 0.6551 0.5749 0.061 Uiso calc R 1 . .
C C55 0.7477(7) 0.7492(6) 0.6248(3) 0.0495(18) Uani d . 1 . .
H H55 0.6600 0.7560 0.6111 0.059 Uiso calc R 1 . .
C C56 1.4202(6) 0.7822(5) 0.7123(3) 0.0399(14) Uani d . 1 . .
C C57 0.6099(9) 0.2547(7) 0.8550(4) 0.075(3) Uani d . 1 . .
H H57A 0.5889 0.2008 0.8364 0.112 Uiso calc R 1 E .
H H57B 0.5625 0.3154 0.8387 0.112 Uiso calc R 1 . .
H H57C 0.5804 0.2483 0.8930 0.112 Uiso calc R 1 . .
C C58 0.7576(9) 0.2543(5) 0.8504(3) 0.0518(18) Uani d . 1 E .
C C59A 0.9347(10) 0.3294(6) 0.8742(4) 0.072(2) Uani d . 1 E 1
H H59A 0.9709 0.3436 0.8373 0.093 Uiso calc PR 0.70 E 1
H H59B 0.9863 0.2679 0.8890 0.093 Uiso calc PR 0.70 E 1
C C60A 0.9417(16) 0.4120(10) 0.9104(6) 0.079(4) Uiso d P 0.70 E 1
H H60A 0.8544 0.4290 0.9301 0.119 Uiso calc PR 0.70 E 1
H H60B 0.9623 0.4681 0.8882 0.119 Uiso calc PR 0.70 E 1
H H60C 1.0130 0.3912 0.9360 0.119 Uiso calc PR 0.70 E 1
H H59C 0.9641 0.3259 0.8358 0.093 Uiso calc PR 0.30 E 3
H H59D 0.9742 0.2665 0.8916 0.093 Uiso calc PR 0.30 E 3
C C60B 1.017(4) 0.398(3) 0.8941(16) 0.087(11) Uiso d P 0.30 E 3
H H60D 1.1078 0.3873 0.8768 0.131 Uiso calc PR 0.30 E 3
H H60E 1.0229 0.3872 0.9332 0.131 Uiso calc PR 0.30 E 3
H H60F 0.9725 0.4643 0.8854 0.131 Uiso calc PR 0.30 E 3
F F1 0.3071(4) 1.3234(4) 0.78192(19) 0.0658(13) Uani d . 1 . .
F F2 0.2694(4) 1.3763(3) 0.70222(19) 0.0559(11) Uani d . 1 . .
F F3 0.2961(4) 1.4737(3) 0.7602(3) 0.092(2) Uani d . 1 . .
F F4 0.3779(4) 1.1381(3) 0.5394(2) 0.0737(15) Uani d . 1 . .
F F5 0.3464(4) 1.0757(4) 0.6198(2) 0.0742(16) Uani d . 1 . .
F F6 0.4293(4) 0.9875(3) 0.55660(18) 0.0552(11) Uani d . 1 . .
F F7A 1.0971(11) 1.3518(8) 0.5269(5) 0.040(3) Uiso d P 0.50 F 1
F F8A 1.0516(11) 1.4856(8) 0.5526(5) 0.028(3) Uiso d P 0.50 F 1
F F9A 1.1244(9) 1.3632(8) 0.6073(4) 0.023(2) Uiso d P 0.50 F 1
F F7B 1.0783(18) 1.3434(14) 0.5162(7) 0.030(4) Uiso d P 0.25 F 3
F F8B 1.054(2) 1.4909(15) 0.5648(8) 0.035(6) Uiso d P 0.25 F 3
F F9B 1.1311(16) 1.3377(12) 0.5971(7) 0.033(5) Uiso d P 0.25 F 3
F F7C 1.1111(15) 1.3114(11) 0.5329(6) 0.031(3) Uiso d P 0.25 F 4
F F8C 1.0674(15) 1.4598(11) 0.5391(6) 0.032(4) Uiso d P 0.25 F 4
F F9C 1.1076(16) 1.3877(12) 0.6141(7) 0.028(5) Uiso d P 0.25 F 4
F F10A 1.4441(8) 1.0158(7) 0.8984(4) 0.044(3) Uiso d PD 0.55 G 1
F F11A 1.3289(7) 1.1448(5) 0.9294(3) 0.0359(16) Uiso d P 0.55 G 1
F F12A 1.3647(9) 1.1145(6) 0.8480(3) 0.036(2) Uiso d P 0.55 G 1
F F10B 1.4467(8) 0.9898(7) 0.8964(4) 0.032(2) Uiso d PD 0.45 G 3
F F11B 1.3529(8) 1.1101(6) 0.9398(3) 0.0323(18) Uiso d P 0.45 G 3
F F12B 1.3372(11) 1.1372(8) 0.8485(4) 0.039(3) Uiso d P 0.45 G 3
F F13A 0.6715(8) 0.7269(7) 0.8962(3) 0.0380(18) Uiso d P 0.50 H 1
F F14A 0.7723(8) 0.6309(6) 0.9596(4) 0.0412(18) Uiso d P 0.50 H 1
F F15A 0.7351(9) 0.7853(7) 0.9686(4) 0.0447(19) Uiso d P 0.50 H 1
F F13B 0.6619(17) 0.7584(13) 0.9140(8) 0.047(4) Uiso d P 0.25 H 3
F F14B 0.7547(14) 0.6186(10) 0.9379(7) 0.033(3) Uiso d P 0.25 H 3
F F15B 0.7652(19) 0.7401(16) 0.9849(8) 0.060(5) Uiso d P 0.25 H 3
F F13C 0.6989(17) 0.7978(11) 0.9486(7) 0.042(4) Uiso d P 0.25 H 5
F F15C 0.7860(16) 0.6605(13) 0.9809(7) 0.047(4) Uiso d P 0.25 H 5
F F14C 0.699(2) 0.6818(15) 0.9067(8) 0.061(5) Uiso d P 0.25 H 5
F F16A 1.4611(7) 0.6971(5) 0.6910(3) 0.0409(17) Uiso d P 0.55 I 1
F F17A 1.4537(9) 0.8504(6) 0.6812(4) 0.044(2) Uiso d P 0.55 I 1
F F18A 1.5006(7) 0.7747(6) 0.7586(3) 0.0324(18) Uiso d P 0.55 I 1
F F16B 1.4517(9) 0.7237(7) 0.6711(4) 0.046(2) Uiso d P 0.45 I 3
F F17B 1.4550(10) 0.8720(8) 0.6924(4) 0.042(3) Uiso d P 0.45 I 3
F F18B 1.4957(12) 0.7521(9) 0.7482(5) 0.056(3) Uiso d P 0.45 I 3

loop_
_atom_site_aniso_label
_atom_site_aniso_U_11
_atom_site_aniso_U_22
_atom_site_aniso_U_33
_atom_site_aniso_U_12
_atom_site_aniso_U_13
_atom_site_aniso_U_23
Tb1 0.01408(11) 0.01832(11) 0.02337(12) -0.00201(8) -0.00318(9) -0.00261(10)
Tb2 0.01533(11) 0.02011(11) 0.02205(12) -0.00443(8) -0.00096(9) 0.00038(10)
S1 0.0255(7) 0.0402(8) 0.0628(11) -0.0093(6) -0.0001(7) -0.0147(8)
S2 0.0201(6) 0.0294(7) 0.0475(9) -0.0029(5) -0.0055(6) -0.0084(6)
S5 0.0336(8) 0.0393(8) 0.0625(11) 0.0009(6) 0.0022(8) 0.0071(8)
S6 0.0278(7) 0.0567(10) 0.0351(8) -0.0126(7) -0.0009(6) -0.0101(7)
O2 0.0173(17) 0.0233(17) 0.0291(19) -0.0021(13) -0.0026(14) -0.0058(15)
O1 0.0192(17) 0.0217(17) 0.031(2) -0.0028(13) -0.0014(14) -0.0014(15)
O3 0.0187(18) 0.032(2) 0.040(2) -0.0048(15) -0.0072(15) -0.0117(17)
O4 0.0154(16) 0.0240(18) 0.034(2) -0.0019(13) -0.0039(14) -0.0092(15)
O5 0.0181(17) 0.0259(18) 0.030(2) -0.0016(14) 0.0006(14) -0.0006(15)
O6 0.0214(18) 0.0253(18) 0.029(2) -0.0021(14) -0.0034(15) 0.0034(15)
O8 0.0210(18) 0.033(2) 0.031(2) -0.0091(15) -0.0017(15) -0.0091(16)
O7 0.0205(18) 0.035(2) 0.0267(19) -0.0080(15) -0.0039(14) -0.0011(16)
O10 0.0223(19) 0.0302(19) 0.036(2) -0.0050(15) 0.0012(16) 0.0069(16)
O9 0.0211(18) 0.0239(18) 0.032(2) -0.0052(14) 0.0005(15) 0.0001(15)
O12 0.0207(18) 0.034(2) 0.0261(19) -0.0068(15) 0.0025(15) -0.0067(16)
O11 0.0206(18) 0.0260(18) 0.031(2) -0.0042(14) 0.0013(15) -0.0018(15)
O14 0.079(4) 0.037(3) 0.051(3) -0.012(2) -0.011(3) -0.006(2)
O13 0.107(5) 0.062(3) 0.052(3) -0.013(3) 0.011(3) -0.024(3)
N1 0.0160(19) 0.0195(19) 0.026(2) -0.0024(15) 0.0004(16) -0.0086(16)
N4 0.018(2) 0.0185(19) 0.025(2) -0.0038(15) -0.0054(16) -0.0002(16)
N2 0.0168(19) 0.021(2) 0.024(2) -0.0038(15) 0.0003(16) -0.0031(16)
N3 0.0167(19) 0.023(2) 0.021(2) -0.0053(16) -0.0010(15) 0.0003(16)
C1 0.015(2) 0.029(3) 0.034(3) -0.0003(19) -0.003(2) -0.004(2)
C2 0.014(2) 0.031(3) 0.038(3) -0.005(2) 0.003(2) 0.000(2)
C3 0.018(2) 0.026(2) 0.027(3) -0.0060(19) 0.0017(19) 0.002(2)
C4 0.014(2) 0.016(2) 0.023(2) -0.0022(17) -0.0001(18) -0.0058(18)
C5 0.019(2) 0.020(2) 0.019(2) -0.0045(18) -0.0017(18) -0.0055(18)
C6 0.019(2) 0.023(2) 0.030(3) -0.0027(19) -0.005(2) 0.003(2)
C7 0.016(2) 0.026(3) 0.039(3) -0.007(2) 0.000(2) 0.001(2)
C8 0.024(3) 0.023(2) 0.030(3) -0.006(2) -0.006(2) 0.002(2)
C9 0.017(2) 0.028(3) 0.029(3) -0.0003(19) -0.003(2) 0.000(2)
C10 0.019(2) 0.027(3) 0.040(3) -0.002(2) 0.003(2) -0.014(2)
C11 0.024(3) 0.021(2) 0.024(3) -0.0050(19) -0.001(2) -0.0015(19)
C12 0.016(2) 0.026(3) 0.031(3) -0.0050(19) 0.001(2) -0.004(2)
C13 0.017(2) 0.013(2) 0.034(3) -0.0059(17) -0.007(2) -0.0040(19)
C14 0.046(4) 0.030(3) 0.045(4) -0.015(3) 0.001(3) -0.008(3)
C15 0.029(3) 0.037(3) 0.054(4) -0.016(2) -0.002(3) -0.006(3)
C16 0.023(3) 0.038(3) 0.067(5) -0.007(2) 0.000(3) -0.017(3)
C17 0.020(2) 0.033(3) 0.028(3) -0.012(2) -0.007(2) -0.002(2)
C18 0.026(3) 0.025(3) 0.036(3) -0.009(2) -0.002(2) -0.010(2)
C19 0.022(2) 0.019(2) 0.025(3) -0.0084(19) 0.0004(19) -0.0005(19)
C20 0.022(2) 0.020(2) 0.030(3) -0.0054(19) -0.001(2) -0.001(2)
C21 0.022(3) 0.021(2) 0.033(3) -0.0017(19) 0.005(2) 0.002(2)
C22 0.036(3) 0.023(3) 0.045(4) -0.002(2) 0.006(3) -0.009(2)
C23 0.019(3) 0.025(3) 0.061(4) 0.000(2) 0.003(3) -0.005(3)
C24 0.023(3) 0.055(4) 0.045(4) -0.012(3) -0.001(2) -0.021(3)
C25 0.023(3) 0.036(3) 0.019(2) -0.008(2) -0.0017(19) 0.003(2)
C26 0.024(3) 0.034(3) 0.041(3) -0.011(2) -0.011(2) 0.016(2)
C27 0.027(3) 0.030(3) 0.026(3) -0.006(2) -0.009(2) 0.003(2)
C28 0.024(3) 0.028(3) 0.027(3) -0.004(2) 0.000(2) 0.001(2)
C30 0.056(4) 0.025(3) 0.036(3) 0.003(3) -0.001(3) 0.001(2)
C31 0.037(3) 0.046(4) 0.039(4) 0.011(3) 0.003(3) 0.004(3)
C32 0.028(3) 0.049(4) 0.025(3) -0.010(3) -0.003(2) 0.006(3)
C33 0.026(3) 0.036(3) 0.027(3) -0.012(2) -0.008(2) 0.003(2)
C34 0.028(3) 0.035(3) 0.028(3) -0.012(2) -0.006(2) -0.006(2)
C35 0.021(2) 0.030(3) 0.026(3) -0.010(2) -0.002(2) 0.001(2)
C36 0.028(3) 0.030(3) 0.023(3) -0.004(2) 0.000(2) -0.006(2)
C38 0.026(3) 0.061(4) 0.035(4) 0.004(3) 0.001(3) -0.008(3)
C39 0.049(4) 0.047(4) 0.045(4) -0.002(3) -0.002(3) -0.015(3)
C40 0.031(3) 0.065(4) 0.034(3) -0.023(3) 0.002(2) -0.014(3)
C41 0.035(3) 0.023(3) 0.032(3) -0.014(2) 0.001(2) -0.005(2)
C42 0.028(3) 0.027(3) 0.032(3) -0.009(2) 0.002(2) 0.006(2)
C43 0.029(3) 0.018(2) 0.029(3) -0.005(2) -0.002(2) -0.002(2)
C44 0.028(3) 0.030(3) 0.035(3) -0.005(2) -0.004(2) -0.003(2)
C45 0.032(3) 0.028(3) 0.054(4) 0.002(2) -0.005(3) 0.010(3)
C46 0.050(4) 0.041(4) 0.076(6) 0.005(3) -0.010(4) 0.023(4)
C47 0.033(3) 0.039(4) 0.081(6) 0.000(3) -0.010(3) 0.005(4)
C48 0.029(3) 0.038(3) 0.054(4) -0.010(3) 0.007(3) 0.003(3)
C49 0.021(3) 0.024(3) 0.041(3) 0.000(2) 0.006(2) 0.003(2)
C50 0.023(3) 0.037(3) 0.035(3) -0.001(2) 0.006(2) -0.014(2)
C51 0.023(3) 0.028(3) 0.025(3) -0.007(2) 0.003(2) -0.004(2)
C52 0.024(3) 0.035(3) 0.041(3) -0.013(2) 0.004(2) -0.010(2)
C53 0.039(3) 0.061(4) 0.036(3) -0.024(3) 0.010(3) -0.015(3)
C54 0.058(4) 0.071(5) 0.035(4) -0.033(4) 0.007(3) -0.026(3)
C55 0.040(4) 0.080(5) 0.038(4) -0.035(4) -0.002(3) -0.009(3)
C56 0.024(3) 0.048(4) 0.047(4) -0.005(3) 0.005(3) -0.007(3)
C57 0.083(6) 0.070(6) 0.077(6) -0.033(5) -0.023(5) 0.019(5)
C58 0.076(5) 0.036(4) 0.044(4) -0.011(3) -0.009(4) 0.004(3)
C59A 0.081(6) 0.052(5) 0.082(7) -0.015(4) -0.018(5) 0.013(4)
F1 0.034(2) 0.101(4) 0.063(3) -0.022(2) 0.015(2) 0.002(3)
F2 0.0229(18) 0.071(3) 0.074(3) -0.0046(17) -0.0122(18) -0.005(2)
F3 0.023(2) 0.063(3) 0.194(6) -0.0025(19) 0.020(3) -0.074(4)
F4 0.046(3) 0.069(3) 0.110(4) -0.008(2) -0.049(3) 0.002(3)
F5 0.029(2) 0.131(4) 0.077(3) -0.039(2) 0.021(2) -0.059(3)
F6 0.0268(19) 0.072(3) 0.077(3) -0.0213(18) -0.0043(18) -0.038(2)

loop_
_atom_type_symbol
_atom_type_description
_atom_type_scat_dispersion_real
_atom_type_scat_dispersion_imag
_atom_type_scat_source
C C 0.0033 0.0016 'International Tables Vol C Tables 4.2.6.8 and 6.1.1.4'
H H 0.0000 0.0000 'International Tables Vol C Tables 4.2.6.8 and 6.1.1.4'
N N 0.0061 0.0033 'International Tables Vol C Tables 4.2.6.8 and 6.1.1.4'
O O 0.0106 0.0060 'International Tables Vol C Tables 4.2.6.8 and 6.1.1.4'
F F 0.0171 0.0103 'International Tables Vol C Tables 4.2.6.8 and 6.1.1.4'
S S 0.1246 0.1234 'International Tables Vol C Tables 4.2.6.8 and 6.1.1.4'
Tb Tb -0.1723 4.1537 'International Tables Vol C Tables 4.2.6.8 and 6.1.1.4'

loop_
_geom_angle_atom_site_label_1
_geom_angle_atom_site_label_2
_geom_angle_atom_site_label_3
_geom_angle
_geom_angle_publ_flag
O3 Tb1 O5 118.87(14) ?
O3 Tb1 O1 80.58(13) ?
O5 Tb1 O1 141.60(12) ?
O3 Tb1 O2 151.17(12) ?
O5 Tb1 O2 77.60(13) ?
O1 Tb1 O2 73.30(12) y
O3 Tb1 O6 82.44(13) ?
O5 Tb1 O6 73.40(12) y
O1 Tb1 O6 77.38(13) ?
O2 Tb1 O6 80.18(12) ?
O3 Tb1 O4 72.42(12) y
O5 Tb1 O4 76.00(12) ?
O1 Tb1 O4 142.06(12) ?
O2 Tb1 O4 136.39(12) ?
O6 Tb1 O4 123.35(13) ?
O3 Tb1 N4 133.52(13) ?
O5 Tb1 N4 77.70(13) ?
O1 Tb1 N4 114.17(13) ?
O2 Tb1 N4 70.31(12) ?
O6 Tb1 N4 142.31(12) ?
O4 Tb1 N4 70.56(12) ?
O3 Tb1 N1 81.29(13) ?
O5 Tb1 N1 137.33(12) ?
O1 Tb1 N1 74.34(12) ?
O2 Tb1 N1 102.70(13) ?
O6 Tb1 N1 149.25(12) ?
O4 Tb1 N1 75.62(13) ?
N4 Tb1 N1 63.12(12) y
O8 Tb2 O12 136.74(13) ?
O8 Tb2 O10 110.11(14) ?
O12 Tb2 O10 95.03(14) ?
O8 Tb2 O7 71.98(12) y
O12 Tb2 O7 145.66(13) ?
O10 Tb2 O7 88.27(13) ?
O8 Tb2 O9 73.42(13) ?
O12 Tb2 O9 82.59(13) ?
O10 Tb2 O9 71.52(12) y
O7 Tb2 O9 130.29(13) ?
O8 Tb2 O11 146.73(12) ?
O12 Tb2 O11 72.64(13) y
O10 Tb2 O11 74.68(13) ?
O7 Tb2 O11 75.37(13) ?
O9 Tb2 O11 135.69(12) ?
O8 Tb2 N3 90.97(13) ?
O12 Tb2 N3 84.49(13) ?
O10 Tb2 N3 147.92(13) ?
O7 Tb2 N3 75.23(13) ?
O9 Tb2 N3 139.59(12) ?
O11 Tb2 N3 74.60(13) ?
O8 Tb2 N2 72.95(13) ?
O12 Tb2 N2 66.81(13) ?
O10 Tb2 N2 145.55(12) ?
O7 Tb2 N2 123.57(12) ?
O9 Tb2 N2 77.05(12) ?
O11 Tb2 N2 122.41(13) ?
N3 Tb2 N2 62.67(12) y
C15 S1 C12 92.1(3) ?
C23 S2 C20 91.2(3) ?
C31 S3A C28 91.3(3) ?
C28 C29A C30 112.6(7) ?
C28 C29A H29A 123.7 ?
C30 C29A H29A 123.7 ?
C30 S3B C28 91.3(6) ?
C28 C29B C31 111.8(11) ?
C28 C29B H29B 124.1 ?
C31 C29B H29B 124.1 ?
C38 S4A C36 91.8(3) ?
C39 C37A C36 104.3(11) ?
C39 C37A H37A 127.8 ?
C36 C37A H37A 127.8 ?
C39 S4B C36 92.4(4) ?
C38 C37B C36 107.0(9) ?
C38 C37B H37B 126.5 ?
C36 C37B H37B 126.5 ?
C47 S5 C44 92.2(3) ?
C55 S6 C52 92.0(3) ?
C11 O2 Tb1 134.5(3) ?
C9 O1 Tb1 128.6(3) ?
C17 O3 Tb1 134.6(3) ?
C19 O4 Tb1 138.5(3) ?
C25 O5 Tb1 130.5(3) ?
C27 O6 Tb1 135.2(3) ?
C35 O8 Tb2 139.8(3) ?
C33 O7 Tb2 134.0(3) ?
C43 O10 Tb2 138.7(3) ?
C41 O9 Tb2 134.0(3) ?
C51 O12 Tb2 138.3(3) ?
C49 O11 Tb2 131.6(3) ?
C58 O14 C59A 116.9(7) ?
C1 N1 C4 116.0(4) ?
C1 N1 Tb1 122.9(3) ?
C4 N1 Tb1 121.0(3) ?
C5 N4 C8 116.0(4) ?
C5 N4 Tb1 121.4(3) ?
C8 N4 Tb1 122.1(3) ?
C4 N2 C3 116.5(4) ?
C4 N2 Tb2 119.8(3) ?
C3 N2 Tb2 123.0(3) ?
C5 N3 C6 116.2(4) ?
C5 N3 Tb2 123.0(3) ?
C6 N3 Tb2 120.8(3) ?
N1 C1 C2 122.8(5) ?
N1 C1 H1 118.6 ?
C2 C1 H1 118.6 ?
C1 C2 C3 117.1(5) ?
C1 C2 H2 121.5 ?
C3 C2 H2 121.5 ?
N2 C3 C2 121.3(5) ?
N2 C3 H3 119.4 ?
C2 C3 H3 119.4 ?
N2 C4 N1 126.3(4) ?
N2 C4 C5 117.3(4) ?
N1 C4 C5 116.5(4) ?
N4 C5 N3 126.3(4) ?
N4 C5 C4 117.2(4) ?
N3 C5 C4 116.5(4) ?
N3 C6 C7 121.8(5) ?
N3 C6 H6 119.1 ?
C7 C6 H6 119.1 ?
C8 C7 C6 117.1(5) ?
C8 C7 H7 121.4 ?
C6 C7 H7 121.4 ?
N4 C8 C7 122.6(5) ?
N4 C8 H8 118.7 ?
C7 C8 H8 118.7 ?
O1 C9 C10 129.3(5) ?
O1 C9 C16 112.2(4) ?
C10 C9 C16 118.5(5) ?
C9 C10 C11 122.8(5) ?
C9 C10 H10 118.6 ?
C11 C10 H10 118.6 ?
O2 C11 C10 123.0(4) ?
O2 C11 C12 117.4(4) ?
C10 C11 C12 119.6(4) ?
C13 C12 C11 129.3(4) ?
C13 C12 S1 112.7(4) ?
C11 C12 S1 118.0(4) ?
C12 C13 C14 107.2(5) ?
C12 C13 H13 126.4 ?
C14 C13 H13 126.4 ?
C15 C14 C13 115.1(5) ?
C15 C14 H14 122.5 ?
C13 C14 H14 122.5 ?
C14 C15 S1 112.8(4) ?
C14 C15 H15 123.6 ?
S1 C15 H15 123.6 ?
F3 C16 F2 107.8(6) ?
F3 C16 F1 108.5(6) ?
F2 C16 F1 105.1(5) ?
F3 C16 C9 113.3(5) ?
F2 C16 C9 110.5(5) ?
F1 C16 C9 111.3(5) ?
O3 C17 C18 129.9(5) ?
O3 C17 C24 112.0(5) ?
C18 C17 C24 118.1(5) ?
C17 C18 C19 121.7(5) ?
C17 C18 H18 119.2 ?
C19 C18 H18 119.2 ?
O4 C19 C18 122.8(5) ?
O4 C19 C20 117.1(4) ?
C18 C19 C20 120.1(4) ?
C21 C20 C19 130.4(5) ?
C21 C20 S2 112.0(4) ?
C19 C20 S2 117.6(4) ?
C20 C21 C22 110.3(5) ?
C20 C21 H21 124.9 ?
C22 C21 H21 124.9 ?
C23 C22 C21 114.2(5) ?
C23 C22 H22 122.9 ?
C21 C22 H22 122.9 ?
C22 C23 S2 112.3(4) ?
C22 C23 H23 123.8 ?
S2 C23 H23 123.8 ?
F6 C24 F5 106.0(5) ?
F6 C24 F4 105.6(5) ?
F5 C24 F4 108.5(6) ?
F6 C24 C17 114.3(5) ?
F5 C24 C17 110.5(5) ?
F4 C24 C17 111.6(5) ?
O5 C25 C26 128.7(5) ?
O5 C25 C32 112.4(5) ?
C26 C25 C32 118.9(5) ?
C25 C26 C27 123.3(5) ?
C25 C26 H26 118.4 ?
C27 C26 H26 118.4 ?
O6 C27 C26 123.5(5) ?
O6 C27 C28 116.8(5) ?
C26 C27 C28 119.7(5) ?
C29A C28 C29B 99.7(10) ?
C29A C28 C27 129.8(6) ?
C29B C28 C27 129.9(8) ?
C29A C28 S3A 110.4(5) ?
C27 C28 S3A 119.7(4) ?
C29B C28 S3B 107.3(8) ?
C27 C28 S3B 121.8(5) ?
C31 C30 C29A 107.7(6) ?
C31 C30 S3B 120.8(6) ?
C31 C30 H30 126.2 ?
C29A C30 H30 126.2 ?
S3B C30 H30 113.0 ?
C30 C31 C29B 104.2(9) ?
C30 C31 S3A 118.1(5) ?
C30 C31 H31 121.0 ?
C29B C31 H31 133.4 ?
S3A C31 H31 121.0 ?
F7A C32 F9A 108.2(9) ?
F7A C32 F8A 101.4(9) ?
F9A C32 F8A 105.7(8) ?
F8C C32 F9C 107.0(11) ?
F9B C32 F7B 100.4(12) ?
F9B C32 F8B 111.5(12) ?
F7B C32 F8B 116.1(12) ?
F8C C32 F7C 101.2(11) ?
F9C C32 F7C 110.7(10) ?
F7A C32 C25 116.7(7) ?
F8C C32 C25 121.5(9) ?
F9B C32 C25 112.9(9) ?
F9A C32 C25 111.8(6) ?
F8A C32 C25 112.1(6) ?
F9C C32 C25 106.8(8) ?
F7B C32 C25 104.9(8) ?
F8B C32 C25 110.6(10) ?
F7C C32 C25 109.3(7) ?
O7 C33 C34 129.4(5) ?
O7 C33 C40 112.1(5) ?
C34 C33 C40 118.4(5) ?
C33 C34 C35 121.5(5) ?
C33 C34 H34 119.2 ?
C35 C34 H34 119.2 ?
O8 C35 C34 122.8(5) ?
O8 C35 C36 116.6(4) ?
C34 C35 C36 120.6(5) ?
C35 C36 C37B 124.7(7) ?
C35 C36 C37A 130.0(8) ?
C35 C36 S4B 124.0(4) ?
C37B C36 S4B 111.0(7) ?
C35 C36 S4A 117.2(4) ?
C37A C36 S4A 112.5(8) ?
C39 C38 C37B 109.3(8) ?
C39 C38 S4A 117.5(5) ?
C39 C38 H38 121.2 ?
C37B C38 H38 128.8 ?
S4A C38 H38 121.2 ?
C38 C39 C37A 113.2(9) ?
C38 C39 S4B 119.3(6) ?
C38 C39 H39 123.4 ?
C37A C39 H39 123.4 ?
S4B C39 H39 117.2 ?
F10A C40 F12A 97.9(7) ?
F10A C40 F11A 110.8(7) ?
F12A C40 F11A 102.4(7) ?
F11B C40 F12B 113.4(7) ?
F11B C40 F10B 100.4(7) ?
F12B C40 F10B 116.6(7) ?
F10A C40 C33 119.3(7) ?
F12A C40 C33 111.4(6) ?
F11B C40 C33 113.5(6) ?
F11A C40 C33 112.7(5) ?
F12B C40 C33 105.9(6) ?
F10B C40 C33 107.1(6) ?
O9 C41 C42 128.2(5) ?
O9 C41 C48 113.7(5) ?
C42 C41 C48 118.0(5) ?
C41 C42 C43 121.2(5) ?
C41 C42 H42 119.4 ?
C43 C42 H42 119.4 ?
O10 C43 C42 123.9(5) ?
O10 C43 C44 116.6(5) ?
C42 C43 C44 119.5(5) ?
C45 C44 C43 130.0(5) ?
C45 C44 S5 111.7(4) ?
C43 C44 S5 118.3(4) ?
C46 C45 C44 108.7(6) ?
C46 C45 H45 125.6 ?
C44 C45 H45 125.6 ?
C47 C46 C45 115.1(6) ?
C47 C46 H46 122.4 ?
C45 C46 H46 122.4 ?
C46 C47 S5 112.2(5) ?
C46 C47 H47 123.9 ?
S5 C47 H47 123.9 ?
F14C C48 F13C 104.5(14) ?
F13B C48 F15B 105.8(13) ?
F14A C48 F15A 109.4(8) ?
F14C C48 F15C 106.6(13) ?
F13C C48 F15C 103.7(12) ?
F14A C48 F13A 105.8(7) ?
F15A C48 F13A 107.2(7) ?
F13B C48 F14B 101.6(11) ?
F15B C48 F14B 103.9(12) ?
F14C C48 C41 113.0(11) ?
F13B C48 C41 119.0(10) ?
F13C C48 C41 113.5(8) ?
F14A C48 C41 115.1(6) ?
F15B C48 C41 113.0(9) ?
F15A C48 C41 110.1(6) ?
F15C C48 C41 114.5(8) ?
F13A C48 C41 108.8(6) ?
F14B C48 C41 112.0(7) ?
O11 C49 C50 128.5(5) ?
O11 C49 C56 113.3(5) ?
C50 C49 C56 118.1(5) ?
C49 C50 C51 122.7(5) ?
C49 C50 H50 118.6 ?
C51 C50 H50 118.6 ?
O12 C51 C50 122.6(5) ?
O12 C51 C52 116.3(5) ?
C50 C51 C52 121.1(5) ?
C53 C52 C51 129.9(5) ?
C53 C52 S6 111.6(5) ?
C51 C52 S6 118.5(4) ?
C52 C53 C54 109.1(6) ?
C52 C53 H53 125.4 ?
C54 C53 H53 125.4 ?
C55 C54 C53 114.8(6) ?
C55 C54 H54 122.6 ?
C53 C54 H54 122.6 ?
C54 C55 S6 112.5(5) ?
C54 C55 H55 123.8 ?
S6 C55 H55 123.8 ?
F17A C56 F16A 110.8(7) ?
F18B C56 F16B 108.2(9) ?
F18B C56 F17B 106.5(8) ?
F16B C56 F17B 105.1(8) ?
F17A C56 F18A 106.9(6) ?
F16A C56 F18A 102.9(6) ?
F18B C56 C49 113.9(8) ?
F17A C56 C49 113.0(6) ?
F16A C56 C49 113.5(6) ?
F16B C56 C49 114.7(6) ?
F17B C56 C49 107.9(6) ?
F18A C56 C49 109.0(6) ?
C58 C57 H57A 109.5 ?
C58 C57 H57B 109.5 ?
H57A C57 H57B 109.5 ?
C58 C57 H57C 109.5 ?
H57A C57 H57C 109.5 ?
H57B C57 H57C 109.5 ?
O13 C58 O14 122.3(8) ?
O13 C58 C57 125.1(8) ?
O14 C58 C57 112.6(7) ?
O14 C59A C60A 103.6(9) ?
O14 C59A H59A 111.0 ?
C60A C59A H59A 111.0 ?
O14 C59A H59B 111.0 ?
C60A C59A H59B 111.0 ?
H59A C59A H59B 109.0 ?
C59A C60A H60A 109.5 ?
C59A C60A H60B 109.5 ?
H60A C60A H60B 109.5 ?
C59A C60A H60C 109.5 ?
H60A C60A H60C 109.5 ?
H60B C60A H60C 109.5 ?
H60D C60B H60E 109.5 ?
H60D C60B H60F 109.5 ?
H60E C60B H60F 109.5 ?

loop_
_geom_bond_atom_site_label_1
_geom_bond_atom_site_label_2
_geom_bond_distance
_geom_bond_publ_flag
Tb1 O3 2.307(3) y
Tb1 O5 2.321(3) y
Tb1 O1 2.325(3) y
Tb1 O2 2.332(3) y
Tb1 O6 2.332(3) y
Tb1 O4 2.343(3) y
Tb1 N4 2.568(4) y
Tb1 N1 2.586(4) y
Tb2 O8 2.308(4) y
Tb2 O12 2.309(4) y
Tb2 O10 2.335(4) y
Tb2 O7 2.336(3) y
Tb2 O9 2.346(3) y
Tb2 O11 2.347(4) y
Tb2 N3 2.547(4) y
Tb2 N2 2.628(4) y
S1 C15 1.678(6) ?
S1 C12 1.708(5) ?
S2 C23 1.712(6) ?
S2 C20 1.726(5) ?
S3A C31 1.649(6) ?
S3A C28 1.704(6) ?
C29A C28 1.404(10) ?
C29A C30 1.452(10) ?
C29A H29A 0.9500 ?
S3B C30 1.604(9) ?
S3B C28 1.715(12) ?
C29B C28 1.424(13) ?
C29B C31 1.472(13) ?
C29B H29B 0.9500 ?
S4A C38 1.649(7) ?
S4A C36 1.688(6) ?
C37A C39 1.47(2) ?
C37A C36 1.533(19) ?
C37A H37A 0.9500 ?
S4B C39 1.620(10) ?
S4B C36 1.672(8) ?
C37B C38 1.479(15) ?
C37B C36 1.502(15) ?
C37B H37B 0.9500 ?
S5 C47 1.690(7) ?
S5 C44 1.711(6) ?
S6 C55 1.698(7) ?
S6 C52 1.718(6) ?
O2 C11 1.263(6) ?
O1 C9 1.280(6) ?
O3 C17 1.266(6) ?
O4 C19 1.257(6) ?
O5 C25 1.282(6) ?
O6 C27 1.265(6) ?
O8 C35 1.264(6) ?
O7 C33 1.261(7) ?
O10 C43 1.247(6) ?
O9 C41 1.263(6) ?
O12 C51 1.265(6) ?
O11 C49 1.267(7) ?
O14 C58 1.323(8) ?
O14 C59A 1.430(10) ?
O13 C58 1.209(9) ?
N1 C1 1.335(6) ?
N1 C4 1.342(6) ?
N4 C5 1.331(6) ?
N4 C8 1.342(6) ?
N2 C4 1.323(6) ?
N2 C3 1.360(6) ?
N3 C5 1.334(6) ?
N3 C6 1.348(6) ?
C1 C2 1.373(7) ?
C1 H1 0.9500 ?
C2 C3 1.382(7) ?
C2 H2 0.9500 ?
C3 H3 0.9500 ?
C4 C5 1.488(6) ?
C6 C7 1.379(7) ?
C6 H6 0.9500 ?
C7 C8 1.367(7) ?
C7 H7 0.9500 ?
C8 H8 0.9500 ?
C9 C10 1.353(7) ?
C9 C16 1.543(8) ?
C10 C11 1.424(7) ?
C10 H10 0.9500 ?
C11 C12 1.470(7) ?
C12 C13 1.436(7) ?
C13 C14 1.436(7) ?
C13 H13 0.9500 ?
C14 C15 1.349(9) ?
C14 H14 0.9500 ?
C15 H15 0.9500 ?
C16 F3 1.309(7) ?
C16 F2 1.326(8) ?
C16 F1 1.328(8) ?
C17 C18 1.357(8) ?
C17 C24 1.534(7) ?
C18 C19 1.425(7) ?
C18 H18 0.9500 ?
C19 C20 1.464(7) ?
C20 C21 1.401(7) ?
C21 C22 1.417(7) ?
C21 H21 0.9500 ?
C22 C23 1.351(9) ?
C22 H22 0.9500 ?
C23 H23 0.9500 ?
C24 F6 1.330(7) ?
C24 F5 1.330(7) ?
C24 F4 1.334(8) ?
C25 C26 1.352(8) ?
C25 C32 1.535(7) ?
C26 C27 1.415(7) ?
C26 H26 0.9500 ?
C27 C28 1.467(7) ?
C30 C31 1.341(9) ?
C30 H30 0.9500 ?
C31 H31 0.9500 ?
C32 F7A 1.205(12) ?
C32 F8C 1.209(16) ?
C32 F9B 1.301(17) ?
C32 F9A 1.342(11) ?
C32 F8A 1.389(13) ?
C32 F9C 1.392(17) ?
C32 F7B 1.448(19) ?
C32 F8B 1.45(2) ?
C32 F7C 1.478(16) ?
C33 C34 1.369(8) ?
C33 C40 1.540(7) ?
C34 C35 1.413(7) ?
C34 H34 0.9500 ?
C35 C36 1.463(7) ?
C38 C39 1.335(9) ?
C38 H38 0.9500 ?
C39 H39 0.9500 ?
C40 F10A 1.221(10) ?
C40 F12A 1.311(10) ?
C40 F11B 1.321(10) ?
C40 F11A 1.392(9) ?
C40 F12B 1.426(12) ?
C40 F10B 1.451(11) ?
C41 C42 1.374(8) ?
C41 C48 1.513(8) ?
C42 C43 1.424(7) ?
C42 H42 0.9500 ?
C43 C44 1.468(8) ?
C44 C45 1.434(8) ?
C45 C46 1.412(9) ?
C45 H45 0.9500 ?
C46 C47 1.355(11) ?
C46 H46 0.9500 ?
C47 H47 0.9500 ?
C48 F14C 1.22(2) ?
C48 F13B 1.279(18) ?
C48 F13C 1.318(17) ?
C48 F14A 1.328(10) ?
C48 F15B 1.33(2) ?
C48 F15A 1.338(11) ?
C48 F15C 1.366(17) ?
C48 F13A 1.413(11) ?
C48 F14B 1.425(15) ?
C49 C50 1.370(8) ?
C49 C56 1.522(7) ?
C50 C51 1.404(7) ?
C50 H50 0.9500 ?
C51 C52 1.457(7) ?
C52 C53 1.411(8) ?
C53 C54 1.434(9) ?
C53 H53 0.9500 ?
C54 C55 1.330(10) ?
C54 H54 0.9500 ?
C55 H55 0.9500 ?
C56 F18B 1.215(13) ?
C56 F17A 1.274(10) ?
C56 F16A 1.342(9) ?
C56 F16B 1.357(11) ?
C56 F17B 1.422(12) ?
C56 F18A 1.437(10) ?
C57 C58 1.478(12) ?
C57 H57A 0.9800 ?
C57 H57B 0.9800 ?
C57 H57C 0.9800 ?
C59A C60A 1.541(17) ?
C59A H59A 0.9900 ?
C59A H59B 0.9900 ?
C60A H60A 0.9800 ?
C60A H60B 0.9800 ?
C60A H60C 0.9800 ?
C60B H60D 0.9800 ?
C60B H60E 0.9800 ?
C60B H60F 0.9800 ?
